data_4315207
loop_
_publ_author_name
'Thomas S. Teets'
'Daniel A. Lutterman'
'Daniel G. Nocera'

_publ_section_title
;
 Halogen Photoreductive Elimination from Metal-Metal Bonded
 Iridium(II)-Gold(II) Heterobimetallic Complexes
;
_journal_name_full 'Inorganic Chemistry'
_journal_page_first 3035
_journal_page_last 3043
_journal_paper_doi 10.1021/ic902590u
_journal_volume 49
_journal_year 2010
_chemical_formula_sum 'C52 H94 Au Cl5 F6 Ir O P5'
_chemical_formula_weight 1570.54
_chemical_name_systematic
; 
 ? 
;
_space_group_IT_number 14
_symmetry_cell_setting monoclinic
_symmetry_space_group_name_Hall '-P 2ybc'
_symmetry_space_group_name_H-M 'P 1 21/c 1'
_atom_sites_solution_hydrogens geom
_atom_sites_solution_primary direct
_atom_sites_solution_secondary difmap
_audit_creation_method SHELXL-97
_cell_angle_alpha 90.00
_cell_angle_beta 95.279(2)
_cell_angle_gamma 90.00
_cell_formula_units_Z 4
_cell_length_a 14.5925(16)
_cell_length_b 20.500(2)
_cell_length_c 20.651(2)
_cell_measurement_reflns_used 9208
_cell_measurement_temperature 100(2)
_cell_measurement_theta_max 31.41
_cell_measurement_theta_min 2.43
_cell_volume 6151.5(11)
_computing_cell_refinement 'Bruker SAINT'
_computing_data_collection 'Bruker APEX2'
_computing_data_reduction 'Bruker SAINT'
_computing_molecular_graphics 'Bruker SHELXTL'
_computing_publication_material 'Bruker SHELXTL'
_computing_structure_refinement 'SHELXL-97 (Sheldrick, 2008)'
_computing_structure_solution 'SHELXS-97 (Sheldrick, 2008)'
_diffrn_ambient_temperature 100(2)
_diffrn_measured_fraction_theta_full 0.996
_diffrn_measured_fraction_theta_max 0.996
_diffrn_measurement_device_type 'Bruker APEX-II CCD'
_diffrn_measurement_method '\f and \w scans'
_diffrn_radiation_monochromator graphite
_diffrn_radiation_source 'fine-focus sealed tube'
_diffrn_radiation_type MoK\a
_diffrn_radiation_wavelength 0.71073
_diffrn_reflns_av_R_equivalents 0.0596
_diffrn_reflns_av_sigmaI/netI 0.0375
_diffrn_reflns_limit_h_max 19
_diffrn_reflns_limit_h_min -20
_diffrn_reflns_limit_k_max 28
_diffrn_reflns_limit_k_min -29
_diffrn_reflns_limit_l_max 29
_diffrn_reflns_limit_l_min -29
_diffrn_reflns_number 142362
_diffrn_reflns_theta_full 30.51
_diffrn_reflns_theta_max 30.51
_diffrn_reflns_theta_min 1.40
_exptl_absorpt_coefficient_mu 4.944
_exptl_absorpt_correction_T_max 0.5242
_exptl_absorpt_correction_T_min 0.2765
_exptl_absorpt_correction_type multi-scan
_exptl_absorpt_process_details sadabs
_exptl_crystal_colour orange
_exptl_crystal_density_diffrn 1.696
_exptl_crystal_density_method 'not measured'
_exptl_crystal_description rod
_exptl_crystal_F_000 3136
_exptl_crystal_size_max 0.35
_exptl_crystal_size_mid 0.17
_exptl_crystal_size_min 0.15
_refine_diff_density_max 3.299
_refine_diff_density_min -2.525
_refine_diff_density_rms 0.180
_refine_ls_extinction_method none
_refine_ls_goodness_of_fit_ref 1.051
_refine_ls_hydrogen_treatment constr
_refine_ls_matrix_type full
_refine_ls_number_parameters 656
_refine_ls_number_reflns 18704
_refine_ls_number_restraints 42
_refine_ls_restrained_S_all 1.050
_refine_ls_R_factor_all 0.0474
_refine_ls_R_factor_gt 0.0348
_refine_ls_shift/su_max 0.002
_refine_ls_shift/su_mean 0.000
_refine_ls_structure_factor_coef Fsqd
_refine_ls_weighting_details 'calc w=1/[\s^2^(Fo^2^)+(0.0240P)^2^+37.4943P] where P=(Fo^2^+2Fc^2^)/3'
_refine_ls_weighting_scheme calc
_refine_ls_wR_factor_gt 0.0764
_refine_ls_wR_factor_ref 0.0826
_reflns_number_gt 15589
_reflns_number_total 18704
_reflns_threshold_expression >2sigma(I)
_cod_data_source_file ic902590u_si_002_3.cif
_cod_data_source_block 4
_cod_depositor_comments
;
The following automatic conversions were performed:

'_symmetry_cell_setting' value 'Monoclinic' changed to 'monoclinic'
according to the built-in table from CIF Core dictionary named
'cif_core.dic' version 2.4.1 from 2010-06-29.

Automatic conversion script
Id: cif_fix_values 1646 2011-03-28 12:23:43Z adriana 
;
_cod_original_cell_volume 6151.7(11)
_cod_database_code 4315207

loop_
_symmetry_equiv_pos_as_xyz
'x, y, z'
'-x, y+1/2, -z+1/2'
'-x, -y, -z'
'x, -y-1/2, z-1/2'

loop_
_atom_site_label
_atom_site_type_symbol
_atom_site_fract_x
_atom_site_fract_y
_atom_site_fract_z
_atom_site_U_iso_or_equiv
_atom_site_adp_type
_atom_site_occupancy
_atom_site_symmetry_multiplicity
_atom_site_calc_flag
_atom_site_refinement_flags
_atom_site_disorder_assembly
_atom_site_disorder_group
Ir1 Ir 0.099433(10) 0.269295(6) 0.303764(6) 0.00883(3) Uani 1 1 d D . .
Au1 Au 0.103501(10) 0.399602(7) 0.286861(7) 0.01017(4) Uani 1 1 d . A .
P1 P 0.25985(7) 0.26544(5) 0.34088(5) 0.01030(17) Uani 1 1 d . A .
P3 P -0.06016(7) 0.25938(5) 0.26495(5) 0.01050(17) Uani 1 1 d . A .
P4 P -0.05873(7) 0.40990(5) 0.27940(5) 0.01099(17) Uani 1 1 d . . .
P2 P 0.26542(7) 0.40372(5) 0.28482(5) 0.01083(17) Uani 1 1 d . . .
P1S P -0.37288(9) 0.35760(8) 0.36497(7) 0.0333(3) Uani 1 1 d . . .
Cl2 Cl 0.09803(7) 0.15208(4) 0.31582(5) 0.01819(19) Uani 1 1 d . A .
Cl3 Cl 0.11040(7) 0.51624(5) 0.26572(5) 0.02023(19) Uani 1 1 d . . .
Cl2S Cl 0.57151(18) 0.23684(16) 0.65856(14) 0.0981(9) Uani 1 1 d . . .
Cl1S Cl 0.5791(2) 0.17159(16) 0.53170(16) 0.1048(10) Uani 1 1 d . . .
C51 C 0.3194(3) 0.18702(19) 0.32916(19) 0.0133(7) Uani 1 1 d . . .
H51 H 0.2856 0.1529 0.3521 0.016 Uiso 1 1 calc R A .
C52 C 0.3153(3) 0.16625(19) 0.25708(19) 0.0162(7) Uani 1 1 d . A .
H52A H 0.2502 0.1640 0.2388 0.019 Uiso 1 1 calc R . .
H52B H 0.3468 0.1994 0.2322 0.019 Uiso 1 1 calc R . .
C21 C -0.1221(3) 0.19304(18) 0.30376(18) 0.0131(7) Uani 1 1 d . . .
H21 H -0.0967 0.1510 0.2886 0.016 Uiso 1 1 calc R A .
C61 C 0.2764(3) 0.28492(19) 0.42831(18) 0.0131(7) Uani 1 1 d . . .
H61 H 0.2304 0.3200 0.4345 0.016 Uiso 1 1 calc R A .
C16 C -0.1695(3) 0.2681(2) 0.13931(19) 0.0169(8) Uani 1 1 d . A .
H16A H -0.2194 0.2389 0.1510 0.020 Uiso 1 1 calc R . .
H16B H -0.1848 0.3133 0.1514 0.020 Uiso 1 1 calc R . .
C82 C 0.3971(3) 0.4240(2) 0.1945(2) 0.0190(8) Uani 1 1 d . . .
H82A H 0.4356 0.4440 0.2313 0.023 Uiso 1 1 calc R A .
H82B H 0.4123 0.3770 0.1932 0.023 Uiso 1 1 calc R . .
C11 C -0.0775(3) 0.24737(18) 0.17623(18) 0.0124(7) Uani 1 1 d . . .
H11 H -0.0296 0.2749 0.1579 0.015 Uiso 1 1 calc R A .
C44 C -0.1274(3) 0.5447(2) 0.45518(18) 0.0154(7) Uani 1 1 d . . .
H44A H -0.0643 0.5612 0.4668 0.019 Uiso 1 1 calc R . .
H44B H -0.1682 0.5640 0.4858 0.019 Uiso 1 1 calc R . .
C41 C -0.1098(3) 0.45849(18) 0.34237(18) 0.0124(7) Uani 1 1 d . A .
H41 H -0.1769 0.4477 0.3382 0.015 Uiso 1 1 calc R . .
C13 C -0.0478(3) 0.1714(2) 0.0850(2) 0.0207(9) Uani 1 1 d . . .
H13A H -0.0365 0.1255 0.0735 0.025 Uiso 1 1 calc R A .
H13B H 0.0050 0.1977 0.0732 0.025 Uiso 1 1 calc R . .
C1 C 0.3226(3) 0.32462(18) 0.29571(19) 0.0130(7) Uani 1 1 d . A .
H2A H 0.3313 0.3063 0.2524 0.016 Uiso 1 1 calc R . .
H2B H 0.3843 0.3313 0.3189 0.016 Uiso 1 1 calc R . .
C42 C -0.0726(3) 0.4374(2) 0.41154(19) 0.0159(7) Uani 1 1 d . . .
H42A H -0.0774 0.3895 0.4157 0.019 Uiso 1 1 calc R A .
H42B H -0.0070 0.4497 0.4196 0.019 Uiso 1 1 calc R . .
C81 C 0.2947(3) 0.43264(19) 0.20454(18) 0.0147(7) Uani 1 1 d . A .
H81 H 0.2821 0.4806 0.2030 0.018 Uiso 1 1 calc R . .
C54 C 0.4595(3) 0.0986(2) 0.2808(2) 0.0238(9) Uani 1 1 d . A .
H54A H 0.4977 0.1283 0.2568 0.029 Uiso 1 1 calc R . .
H54B H 0.4846 0.0539 0.2779 0.029 Uiso 1 1 calc R . .
C2 C -0.1218(3) 0.33335(18) 0.28435(19) 0.0121(7) Uani 1 1 d . A .
H1A H -0.1405 0.3290 0.3290 0.015 Uiso 1 1 calc R . .
H1B H -0.1787 0.3362 0.2544 0.015 Uiso 1 1 calc R . .
C26 C -0.1052(3) 0.1933(2) 0.37822(19) 0.0165(8) Uani 1 1 d . A .
H26A H -0.0383 0.1900 0.3911 0.020 Uiso 1 1 calc R . .
H26B H -0.1274 0.2349 0.3953 0.020 Uiso 1 1 calc R . .
C45 C -0.1599(3) 0.5660(2) 0.38596(19) 0.0176(8) Uani 1 1 d . A .
H45A H -0.1539 0.6139 0.3824 0.021 Uiso 1 1 calc R . .
H45B H -0.2257 0.5547 0.3765 0.021 Uiso 1 1 calc R . .
C55 C 0.4643(3) 0.1193(2) 0.3518(2) 0.0220(9) Uani 1 1 d . . .
H55A H 0.5295 0.1212 0.3697 0.026 Uiso 1 1 calc R A .
H55B H 0.4328 0.0863 0.3768 0.026 Uiso 1 1 calc R . .
C24 C -0.2581(3) 0.1390(2) 0.3882(2) 0.0214(9) Uani 1 1 d . A .
H24A H -0.2888 0.1015 0.4073 0.026 Uiso 1 1 calc R . .
H24B H -0.2841 0.1797 0.4049 0.026 Uiso 1 1 calc R . .
C15 C -0.1607(3) 0.2642(2) 0.0659(2) 0.0188(8) Uani 1 1 d . . .
H15A H -0.2197 0.2771 0.0419 0.023 Uiso 1 1 calc R A .
H15B H -0.1126 0.2950 0.0543 0.023 Uiso 1 1 calc R . .
C53 C 0.3610(3) 0.0999(2) 0.2498(2) 0.0200(8) Uani 1 1 d . . .
H53A H 0.3249 0.0660 0.2703 0.024 Uiso 1 1 calc R A .
H53B H 0.3606 0.0893 0.2030 0.024 Uiso 1 1 calc R . .
C25 C -0.1549(3) 0.1363(2) 0.4078(2) 0.0188(8) Uani 1 1 d . . .
H25A H -0.1298 0.0946 0.3930 0.023 Uiso 1 1 calc R A .
H25B H -0.1437 0.1380 0.4558 0.023 Uiso 1 1 calc R . .
C43 C -0.1281(3) 0.4706(2) 0.46174(19) 0.0176(8) Uani 1 1 d . A .
H43A H -0.1925 0.4548 0.4561 0.021 Uiso 1 1 calc R . .
H43B H -0.1019 0.4584 0.5060 0.021 Uiso 1 1 calc R . .
C22 C -0.2258(3) 0.1927(2) 0.2820(2) 0.0174(8) Uani 1 1 d . A .
H22A H -0.2350 0.1877 0.2342 0.021 Uiso 1 1 calc R . .
H22B H -0.2529 0.2350 0.2935 0.021 Uiso 1 1 calc R . .
C23 C -0.2755(3) 0.1370(2) 0.3144(2) 0.0202(8) Uani 1 1 d . . .
H23A H -0.3425 0.1404 0.3019 0.024 Uiso 1 1 calc R A .
H23B H -0.2541 0.0947 0.2984 0.024 Uiso 1 1 calc R . .
C14 C -0.1356(3) 0.1953(2) 0.0459(2) 0.0224(9) Uani 1 1 d . A .
H14A H -0.1264 0.1949 -0.0010 0.027 Uiso 1 1 calc R . .
H14B H -0.1869 0.1653 0.0529 0.027 Uiso 1 1 calc R . .
C72 C 0.2811(3) 0.4643(2) 0.40944(19) 0.0158(7) Uani 1 1 d . . .
H72A H 0.2241 0.4904 0.4020 0.019 Uiso 1 1 calc R A .
H72B H 0.2644 0.4204 0.4246 0.019 Uiso 1 1 calc R . .
C66 C 0.2454(3) 0.2269(2) 0.46884(19) 0.0179(8) Uani 1 1 d . A .
H66A H 0.1865 0.2092 0.4485 0.021 Uiso 1 1 calc R . .
H66B H 0.2921 0.1918 0.4701 0.021 Uiso 1 1 calc R . .
C71 C 0.3276(3) 0.45845(18) 0.34576(18) 0.0129(7) Uani 1 1 d . A .
H71 H 0.3884 0.4371 0.3579 0.015 Uiso 1 1 calc R . .
C62 C 0.3682(3) 0.3127(2) 0.45902(19) 0.0164(8) Uani 1 1 d . A .
H62A H 0.4168 0.2789 0.4590 0.020 Uiso 1 1 calc R . .
H62B H 0.3868 0.3503 0.4332 0.020 Uiso 1 1 calc R . .
C12 C -0.0544(3) 0.17645(19) 0.15825(19) 0.0159(8) Uani 1 1 d . A .
H12A H 0.0049 0.1633 0.1818 0.019 Uiso 1 1 calc R . .
H12B H -0.1028 0.1467 0.1712 0.019 Uiso 1 1 calc R . .
C31 C -0.0956(3) 0.4512(2) 0.20210(18) 0.0156(7) Uani 1 1 d . A .
H31 H -0.0751 0.4975 0.2081 0.019 Uiso 1 1 calc R . .
C76 C 0.3501(3) 0.5274(2) 0.3219(2) 0.0201(8) Uani 1 1 d . . .
H76A H 0.3784 0.5245 0.2803 0.024 Uiso 1 1 calc R A .
H76B H 0.2929 0.5533 0.3146 0.024 Uiso 1 1 calc R . .
C32 C -0.2010(3) 0.4541(2) 0.1881(2) 0.0177(8) Uani 1 1 d . . .
H32A H -0.2281 0.4747 0.2253 0.021 Uiso 1 1 calc R A .
H32B H -0.2258 0.4092 0.1830 0.021 Uiso 1 1 calc R . .
C73 C 0.3478(3) 0.4972(2) 0.4611(2) 0.0218(9) Uani 1 1 d . A .
H73A H 0.3177 0.5017 0.5019 0.026 Uiso 1 1 calc R . .
H73B H 0.4029 0.4694 0.4702 0.026 Uiso 1 1 calc R . .
C46 C -0.1038(3) 0.53293(18) 0.33552(18) 0.0151(7) Uani 1 1 d . . .
H46A H -0.1283 0.5461 0.2911 0.018 Uiso 1 1 calc R A .
H46B H -0.0388 0.5470 0.3424 0.018 Uiso 1 1 calc R . .
C56 C 0.4192(3) 0.1862(2) 0.3599(2) 0.0188(8) Uani 1 1 d . A .
H56A H 0.4204 0.1967 0.4068 0.023 Uiso 1 1 calc R . .
H56B H 0.4550 0.2201 0.3392 0.023 Uiso 1 1 calc R . .
C86 C 0.2351(3) 0.4023(2) 0.14800(19) 0.0197(8) Uani 1 1 d . . .
H86A H 0.1693 0.4084 0.1546 0.024 Uiso 1 1 calc R A .
H86B H 0.2474 0.3548 0.1464 0.024 Uiso 1 1 calc R . .
C36 C -0.0482(3) 0.4258(2) 0.1438(2) 0.0196(8) Uani 1 1 d . . .
H36A H 0.0194 0.4285 0.1536 0.024 Uiso 1 1 calc R A .
H36B H -0.0647 0.3794 0.1361 0.024 Uiso 1 1 calc R . .
C63 C 0.3578(3) 0.3345(2) 0.5292(2) 0.0216(9) Uani 1 1 d . . .
H63A H 0.4182 0.3496 0.5495 0.026 Uiso 1 1 calc R A .
H63B H 0.3144 0.3716 0.5285 0.026 Uiso 1 1 calc R . .
C65 C 0.2331(3) 0.2498(2) 0.5381(2) 0.0221(9) Uani 1 1 d . . .
H65A H 0.1835 0.2828 0.5369 0.027 Uiso 1 1 calc R A .
H65B H 0.2148 0.2124 0.5643 0.027 Uiso 1 1 calc R . .
C64 C 0.3226(3) 0.2792(2) 0.5698(2) 0.0247(9) Uani 1 1 d . A .
H64A H 0.3120 0.2961 0.6134 0.030 Uiso 1 1 calc R . .
H64B H 0.3700 0.2447 0.5756 0.030 Uiso 1 1 calc R . .
C75 C 0.4170(3) 0.5609(2) 0.3733(2) 0.0245(9) Uani 1 1 d . A .
H75A H 0.4757 0.5365 0.3781 0.029 Uiso 1 1 calc R . .
H75B H 0.4301 0.6057 0.3587 0.029 Uiso 1 1 calc R . .
C74 C 0.3772(3) 0.5642(2) 0.4390(2) 0.0243(9) Uani 1 1 d . . .
H74A H 0.4240 0.5824 0.4719 0.029 Uiso 1 1 calc R A .
H74B H 0.3234 0.5938 0.4358 0.029 Uiso 1 1 calc R . .
C34 C -0.1815(4) 0.4657(3) 0.0684(2) 0.0300(11) Uani 1 1 d . . .
H34A H -0.2034 0.4206 0.0596 0.036 Uiso 1 1 calc R A .
H34B H -0.1988 0.4922 0.0291 0.036 Uiso 1 1 calc R . .
C33 C -0.2280(4) 0.4936(2) 0.1257(2) 0.0254(10) Uani 1 1 d . A .
H33A H -0.2956 0.4923 0.1157 0.030 Uiso 1 1 calc R . .
H33B H -0.2094 0.5397 0.1327 0.030 Uiso 1 1 calc R . .
C35 C -0.0772(4) 0.4656(2) 0.0826(2) 0.0276(10) Uani 1 1 d . A .
H35A H -0.0549 0.5109 0.0886 0.033 Uiso 1 1 calc R . .
H35B H -0.0488 0.4466 0.0451 0.033 Uiso 1 1 calc R . .
C83 C 0.4175(4) 0.4566(3) 0.1306(2) 0.0302(11) Uani 1 1 d . A .
H83A H 0.4067 0.5041 0.1335 0.036 Uiso 1 1 calc R . .
H83B H 0.4830 0.4497 0.1235 0.036 Uiso 1 1 calc R . .
C84 C 0.3567(4) 0.4287(3) 0.0729(2) 0.0329(12) Uani 1 1 d . . .
H84A H 0.3683 0.4528 0.0329 0.039 Uiso 1 1 calc R A .
H84B H 0.3728 0.3824 0.0666 0.039 Uiso 1 1 calc R . .
C85 C 0.2556(4) 0.4338(2) 0.0837(2) 0.0293(11) Uani 1 1 d . A .
H85A H 0.2184 0.4121 0.0473 0.035 Uiso 1 1 calc R . .
H85B H 0.2375 0.4804 0.0838 0.035 Uiso 1 1 calc R . .
C1S C 0.5817(6) 0.2468(5) 0.5743(5) 0.076(3) Uani 1 1 d . . .
H1S1 H 0.6403 0.2695 0.5684 0.091 Uiso 1 1 calc R . .
H1S2 H 0.5308 0.2747 0.5553 0.091 Uiso 1 1 calc R . .
F5S F -0.3303(2) 0.37971(19) 0.29987(17) 0.0434(8) Uani 1 1 d . . .
F4S F -0.4724(2) 0.3814(2) 0.3352(2) 0.0580(11) Uani 1 1 d . . .
F3S F -0.2727(2) 0.3337(2) 0.39391(18) 0.0489(9) Uani 1 1 d . . .
F2S F -0.3936(3) 0.28711(19) 0.3348(2) 0.0540(10) Uani 1 1 d . . .
F1S F -0.3525(3) 0.4275(2) 0.3955(2) 0.0602(12) Uani 1 1 d . . .
F6S F -0.4152(3) 0.3343(2) 0.4301(2) 0.0671(13) Uani 1 1 d . . .
C3 C 0.0675(4) 0.2872(3) 0.3853(4) 0.0112(11) Uani 0.799(6) 1 d PDU A 1
O1 O 0.0488(3) 0.3013(2) 0.4367(3) 0.0145(9) Uani 0.799(6) 1 d PDU A 1
Cl1 Cl 0.14335(8) 0.26085(6) 0.19537(7) 0.0118(4) Uani 0.799(6) 1 d PDU A 1
Cl1A Cl 0.0566(4) 0.2982(3) 0.4091(3) 0.0118(16) Uani 0.201(6) 1 d PDU A 2
O1A O 0.1483(11) 0.2506(8) 0.1695(8) 0.0145(9) Uani 0.201(6) 1 d PDU A 2
C3A C 0.1301(14) 0.2583(10) 0.2217(9) 0.0112(11) Uani 0.201(6) 1 d PDU A 2

loop_
_atom_site_aniso_label
_atom_site_aniso_U_11
_atom_site_aniso_U_22
_atom_site_aniso_U_33
_atom_site_aniso_U_23
_atom_site_aniso_U_13
_atom_site_aniso_U_12
Ir1 0.00794(7) 0.00781(6) 0.01071(6) 0.00003(4) 0.00070(4) 0.00017(5)
Au1 0.00964(7) 0.00800(6) 0.01285(6) -0.00007(4) 0.00097(4) -0.00006(5)
P1 0.0079(4) 0.0096(4) 0.0132(4) 0.0003(3) 0.0002(3) 0.0005(3)
P3 0.0082(4) 0.0095(4) 0.0136(4) -0.0008(3) 0.0003(3) 0.0002(3)
P4 0.0099(5) 0.0088(4) 0.0141(4) -0.0007(3) 0.0004(3) 0.0009(3)
P2 0.0103(5) 0.0097(4) 0.0124(4) -0.0002(3) 0.0007(3) -0.0013(3)
P1S 0.0140(6) 0.0450(8) 0.0414(7) -0.0203(6) 0.0056(5) -0.0054(5)
Cl2 0.0115(4) 0.0092(4) 0.0335(5) 0.0025(3) -0.0002(4) -0.0001(3)
Cl3 0.0162(5) 0.0100(4) 0.0345(5) 0.0028(4) 0.0024(4) -0.0005(3)
Cl2S 0.0675(16) 0.137(3) 0.0874(18) -0.0046(16) -0.0048(13) -0.0268(16)
Cl1S 0.0836(18) 0.122(2) 0.112(2) -0.0406(18) 0.0258(16) -0.0299(17)
C51 0.0107(18) 0.0113(16) 0.0181(18) -0.0015(13) 0.0023(13) -0.0001(14)
C52 0.015(2) 0.0150(18) 0.0176(18) -0.0025(14) -0.0005(14) 0.0032(15)
C21 0.0138(19) 0.0095(16) 0.0160(17) 0.0008(13) 0.0014(13) -0.0013(14)
C61 0.0123(18) 0.0143(17) 0.0124(16) -0.0001(13) -0.0013(13) 0.0027(14)
C16 0.0141(19) 0.022(2) 0.0135(17) -0.0009(14) -0.0039(14) 0.0021(16)
C82 0.017(2) 0.020(2) 0.0207(19) 0.0012(15) 0.0080(15) -0.0037(16)
C11 0.0129(18) 0.0115(16) 0.0126(16) -0.0008(12) -0.0002(13) -0.0007(14)
C44 0.0155(19) 0.0172(18) 0.0139(17) -0.0012(13) 0.0027(14) 0.0003(15)
C41 0.0131(18) 0.0110(16) 0.0131(16) 0.0000(12) 0.0008(13) 0.0019(14)
C13 0.025(2) 0.019(2) 0.0178(19) -0.0056(15) -0.0009(16) 0.0045(17)
C1 0.0094(18) 0.0123(17) 0.0174(18) 0.0011(13) 0.0026(13) -0.0004(13)
C42 0.015(2) 0.0155(18) 0.0166(18) 0.0031(14) 0.0005(14) 0.0038(15)
C81 0.020(2) 0.0095(16) 0.0146(17) 0.0004(13) 0.0005(14) -0.0031(14)
C54 0.017(2) 0.024(2) 0.030(2) -0.0054(18) 0.0028(17) 0.0072(17)
C2 0.0068(17) 0.0121(16) 0.0174(18) 0.0005(13) 0.0004(13) 0.0008(13)
C26 0.018(2) 0.0149(18) 0.0161(18) -0.0008(14) -0.0001(14) -0.0027(15)
C45 0.022(2) 0.0146(18) 0.0161(18) -0.0027(14) 0.0013(15) 0.0041(16)
C55 0.017(2) 0.021(2) 0.027(2) -0.0013(16) -0.0028(16) 0.0076(17)
C24 0.019(2) 0.021(2) 0.026(2) 0.0016(16) 0.0079(16) -0.0050(17)
C15 0.017(2) 0.022(2) 0.0166(18) 0.0005(15) -0.0013(14) 0.0038(16)
C53 0.019(2) 0.0140(18) 0.027(2) -0.0046(15) 0.0006(16) 0.0046(16)
C25 0.022(2) 0.0188(19) 0.0158(18) 0.0022(14) 0.0041(15) -0.0036(16)
C43 0.019(2) 0.0181(19) 0.0160(18) 0.0009(14) 0.0044(15) 0.0013(16)
C22 0.0119(19) 0.0188(19) 0.0214(19) 0.0010(15) 0.0014(14) -0.0036(15)
C23 0.015(2) 0.019(2) 0.027(2) 0.0005(16) 0.0030(16) -0.0058(16)
C14 0.024(2) 0.026(2) 0.0163(19) -0.0040(16) -0.0018(16) 0.0000(18)
C72 0.016(2) 0.0162(18) 0.0158(18) -0.0035(14) 0.0055(14) -0.0026(15)
C66 0.019(2) 0.020(2) 0.0147(18) 0.0036(14) 0.0000(14) 0.0009(16)
C71 0.0120(18) 0.0123(17) 0.0146(17) -0.0021(13) 0.0021(13) -0.0032(14)
C62 0.0119(19) 0.0195(19) 0.0174(18) -0.0039(14) -0.0007(14) 0.0008(15)
C12 0.019(2) 0.0126(17) 0.0164(18) -0.0010(13) 0.0012(14) 0.0023(15)
C31 0.0138(19) 0.0187(18) 0.0140(17) 0.0029(14) -0.0001(14) 0.0032(15)
C76 0.025(2) 0.0169(19) 0.0192(19) 0.0008(15) 0.0034(16) -0.0077(17)
C32 0.019(2) 0.0125(17) 0.0205(19) 0.0007(14) -0.0026(15) 0.0079(15)
C73 0.022(2) 0.024(2) 0.019(2) -0.0076(16) 0.0026(16) -0.0033(18)
C46 0.023(2) 0.0094(16) 0.0135(17) 0.0017(13) 0.0020(14) 0.0018(15)
C56 0.013(2) 0.0181(19) 0.025(2) -0.0051(15) 0.0005(15) 0.0024(15)
C86 0.022(2) 0.022(2) 0.0147(18) -0.0011(15) -0.0008(15) -0.0048(17)
C36 0.022(2) 0.020(2) 0.0174(19) 0.0017(15) 0.0020(15) 0.0008(17)
C63 0.024(2) 0.022(2) 0.018(2) -0.0046(15) -0.0042(16) 0.0010(17)
C65 0.024(2) 0.025(2) 0.0169(19) 0.0039(16) 0.0002(16) 0.0001(18)
C64 0.029(3) 0.029(2) 0.0151(19) 0.0008(16) -0.0024(17) 0.0007(19)
C75 0.025(2) 0.021(2) 0.027(2) -0.0037(17) 0.0035(18) -0.0097(18)
C74 0.025(2) 0.019(2) 0.029(2) -0.0104(17) 0.0020(18) -0.0037(18)
C34 0.037(3) 0.035(3) 0.016(2) 0.0036(18) -0.0051(18) 0.006(2)
C33 0.033(3) 0.018(2) 0.023(2) 0.0001(16) -0.0080(18) 0.0079(19)
C35 0.037(3) 0.029(2) 0.017(2) 0.0076(17) 0.0015(18) 0.004(2)
C83 0.039(3) 0.029(2) 0.024(2) -0.0003(18) 0.013(2) -0.015(2)
C84 0.049(3) 0.033(3) 0.019(2) -0.0019(18) 0.014(2) -0.014(2)
C85 0.048(3) 0.023(2) 0.016(2) 0.0004(16) -0.0019(19) -0.008(2)
C1S 0.053(5) 0.078(6) 0.093(7) -0.019(5) -0.009(4) 0.006(4)
F5S 0.0239(17) 0.062(2) 0.0441(19) 0.0002(17) 0.0032(14) 0.0009(16)
F4S 0.0142(16) 0.073(3) 0.086(3) -0.031(2) -0.0033(17) 0.0057(17)
F3S 0.0242(18) 0.072(3) 0.050(2) 0.0053(18) 0.0012(15) 0.0005(17)
F2S 0.042(2) 0.046(2) 0.075(3) -0.0262(19) 0.0142(19) -0.0090(17)
F1S 0.038(2) 0.058(2) 0.084(3) -0.043(2) 0.0007(19) -0.0093(18)
F6S 0.045(2) 0.105(4) 0.056(2) -0.023(2) 0.0285(19) -0.022(2)
C3 0.011(3) 0.011(3) 0.011(3) 0.002(2) 0.003(2) 0.0025(19)
O1 0.0143(19) 0.0203(19) 0.009(2) -0.0030(19) 0.0025(19) 0.0011(14)
Cl1 0.0110(6) 0.0148(6) 0.0100(8) -0.0016(4) 0.0024(4) 0.0002(4)
Cl1A 0.013(3) 0.018(3) 0.005(4) -0.003(3) 0.002(3) 0.0010(19)
O1A 0.0143(19) 0.0203(19) 0.009(2) -0.0030(19) 0.0025(19) 0.0011(14)
C3A 0.011(3) 0.011(3) 0.011(3) 0.002(2) 0.003(2) 0.0025(19)

loop_
_atom_type_symbol
_atom_type_description
_atom_type_scat_dispersion_real
_atom_type_scat_dispersion_imag
_atom_type_scat_source
C C 0.0033 0.0016 'International Tables Vol C Tables 4.2.6.8 and 6.1.1.4'
H H 0.0000 0.0000 'International Tables Vol C Tables 4.2.6.8 and 6.1.1.4'
O O 0.0106 0.0060 'International Tables Vol C Tables 4.2.6.8 and 6.1.1.4'
F F 0.0171 0.0103 'International Tables Vol C Tables 4.2.6.8 and 6.1.1.4'
P P 0.1023 0.0942 'International Tables Vol C Tables 4.2.6.8 and 6.1.1.4'
Cl Cl 0.1484 0.1585 'International Tables Vol C Tables 4.2.6.8 and 6.1.1.4'
Ir Ir -1.4442 7.9887 'International Tables Vol C Tables 4.2.6.8 and 6.1.1.4'
Au Au -2.0133 8.8022 'International Tables Vol C Tables 4.2.6.8 and 6.1.1.4'

loop_
_geom_angle_atom_site_label_1
_geom_angle_atom_site_label_2
_geom_angle_atom_site_label_3
_geom_angle
_geom_angle_site_symmetry_1
_geom_angle_site_symmetry_3
_geom_angle_publ_flag
C3A Ir1 C3 175.6(7) . . ?
C3A Ir1 Cl1 3.2(7) . . ?
C3 Ir1 Cl1 172.5(2) . . ?
C3A Ir1 Cl1A 172.7(7) . . ?
C3 Ir1 Cl1A 2.8(3) . . ?
Cl1 Ir1 Cl1A 169.80(14) . . ?
C3A Ir1 P1 88.7(7) . . ?
C3 Ir1 P1 92.1(2) . . ?
Cl1 Ir1 P1 87.65(4) . . ?
Cl1A Ir1 P1 92.68(14) . . ?
C3A Ir1 P3 89.6(7) . . ?
C3 Ir1 P3 90.1(2) . . ?
Cl1 Ir1 P3 90.95(4) . . ?
Cl1A Ir1 P3 89.88(14) . . ?
P1 Ir1 P3 173.19(3) . . ?
C3A Ir1 Cl2 88.7(6) . . ?
C3 Ir1 Cl2 95.7(2) . . ?
Cl1 Ir1 Cl2 91.72(4) . . ?
Cl1A Ir1 Cl2 98.48(14) . . ?
P1 Ir1 Cl2 87.22(3) . . ?
P3 Ir1 Cl2 86.16(3) . . ?
C3A Ir1 Au1 89.6(6) . . ?
C3 Ir1 Au1 86.04(19) . . ?
Cl1 Ir1 Au1 86.53(3) . . ?
Cl1A Ir1 Au1 83.27(14) . . ?
P1 Ir1 Au1 92.39(2) . . ?
P3 Ir1 Au1 94.18(2) . . ?
Cl2 Ir1 Au1 178.22(3) . . ?
P4 Au1 P2 171.41(3) . . ?
P4 Au1 Cl3 87.61(3) . . ?
P2 Au1 Cl3 84.49(3) . . ?
P4 Au1 Ir1 93.61(2) . . ?
P2 Au1 Ir1 94.10(2) . . ?
Cl3 Au1 Ir1 176.81(3) . . ?
C1 P1 C61 109.24(18) . . ?
C1 P1 C51 104.28(17) . . ?
C61 P1 C51 107.15(18) . . ?
C1 P1 Ir1 109.59(13) . . ?
C61 P1 Ir1 110.03(13) . . ?
C51 P1 Ir1 116.26(13) . . ?
C2 P3 C11 107.67(17) . . ?
C2 P3 C21 104.15(18) . . ?
C11 P3 C21 107.68(17) . . ?
C2 P3 Ir1 109.80(13) . . ?
C11 P3 Ir1 112.56(13) . . ?
C21 P3 Ir1 114.45(13) . . ?
C2 P4 C31 109.53(19) . . ?
C2 P4 C41 100.71(17) . . ?
C31 P4 C41 104.94(18) . . ?
C2 P4 Au1 115.19(13) . . ?
C31 P4 Au1 107.93(13) . . ?
C41 P4 Au1 117.87(13) . . ?
C1 P2 C81 104.76(18) . . ?
C1 P2 C71 105.26(18) . . ?
C81 P2 C71 105.97(17) . . ?
C1 P2 Au1 114.25(13) . . ?
C81 P2 Au1 109.91(14) . . ?
C71 P2 Au1 115.81(13) . . ?
F1S P1S F2S 179.6(3) . . ?
F1S P1S F5S 90.3(2) . . ?
F2S P1S F5S 90.2(2) . . ?
F1S P1S F4S 90.4(2) . . ?
F2S P1S F4S 89.6(2) . . ?
F5S P1S F4S 90.0(2) . . ?
F1S P1S F3S 89.8(2) . . ?
F2S P1S F3S 90.1(2) . . ?
F5S P1S F3S 89.34(19) . . ?
F4S P1S F3S 179.3(2) . . ?
F1S P1S F6S 90.5(2) . . ?
F2S P1S F6S 89.1(2) . . ?
F5S P1S F6S 179.1(3) . . ?
F4S P1S F6S 90.4(2) . . ?
F3S P1S F6S 90.2(2) . . ?
C56 C51 C52 110.3(3) . . ?
C56 C51 P1 113.2(3) . . ?
C52 C51 P1 112.8(3) . . ?
C53 C52 C51 111.2(3) . . ?
C26 C21 C22 110.8(3) . . ?
C26 C21 P3 113.0(3) . . ?
C22 C21 P3 112.5(3) . . ?
C62 C61 C66 110.4(3) . . ?
C62 C61 P1 121.0(3) . . ?
C66 C61 P1 110.2(3) . . ?
C15 C16 C11 109.0(3) . . ?
C83 C82 C81 109.5(4) . . ?
C16 C11 C12 109.9(3) . . ?
C16 C11 P3 119.3(3) . . ?
C12 C11 P3 110.6(3) . . ?
C43 C44 C45 111.3(3) . . ?
C46 C41 C42 110.2(3) . . ?
C46 C41 P4 116.2(3) . . ?
C42 C41 P4 111.8(3) . . ?
C12 C13 C14 112.1(4) . . ?
P1 C1 P2 114.1(2) . . ?
C43 C42 C41 109.9(3) . . ?
C86 C81 C82 110.1(3) . . ?
C86 C81 P2 113.2(3) . . ?
C82 C81 P2 113.0(3) . . ?
C53 C54 C55 111.0(4) . . ?
P3 C2 P4 116.1(2) . . ?
C25 C26 C21 111.1(3) . . ?
C44 C45 C46 111.7(3) . . ?
C54 C55 C56 111.9(4) . . ?
C23 C24 C25 109.6(3) . . ?
C14 C15 C16 111.1(3) . . ?
C54 C53 C52 112.3(4) . . ?
C24 C25 C26 111.0(4) . . ?
C44 C43 C42 112.0(3) . . ?
C21 C22 C23 111.5(3) . . ?
C24 C23 C22 111.9(4) . . ?
C15 C14 C13 111.3(3) . . ?
C73 C72 C71 109.1(3) . . ?
C65 C66 C61 109.6(3) . . ?
C72 C71 C76 109.0(3) . . ?
C72 C71 P2 113.5(3) . . ?
C76 C71 P2 116.3(3) . . ?
C63 C62 C61 109.8(3) . . ?
C13 C12 C11 109.6(3) . . ?
C36 C31 C32 112.4(3) . . ?
C36 C31 P4 114.0(3) . . ?
C32 C31 P4 112.8(3) . . ?
C75 C76 C71 109.3(3) . . ?
C31 C32 C33 110.6(4) . . ?
C74 C73 C72 111.6(4) . . ?
C41 C46 C45 109.7(3) . . ?
C51 C56 C55 111.3(3) . . ?
C81 C86 C85 110.4(4) . . ?
C35 C36 C31 110.9(4) . . ?
C64 C63 C62 111.7(4) . . ?
C64 C65 C66 110.7(4) . . ?
C63 C64 C65 112.0(4) . . ?
C74 C75 C76 111.4(4) . . ?
C73 C74 C75 111.6(4) . . ?
C35 C34 C33 111.0(4) . . ?
C34 C33 C32 110.7(4) . . ?
C34 C35 C36 110.8(4) . . ?
C84 C83 C82 111.3(4) . . ?
C85 C84 C83 111.3(4) . . ?
C84 C85 C86 111.6(4) . . ?
Cl2S C1S Cl1S 112.7(6) . . ?
O1 C3 Ir1 176.9(6) . . ?
O1A C3A Ir1 179(2) . . ?

loop_
_geom_bond_atom_site_label_1
_geom_bond_atom_site_label_2
_geom_bond_distance
_geom_bond_site_symmetry_2
_geom_bond_publ_flag
Ir1 C3A 1.806(18) . ?
Ir1 C3 1.825(7) . ?
Ir1 Cl1 2.3907(16) . ?
Ir1 Cl1A 2.392(7) . ?
Ir1 P1 2.3965(10) . ?
Ir1 P3 2.4009(10) . ?
Ir1 Cl2 2.4160(10) . ?
Ir1 Au1 2.6954(3) . ?
Au1 P4 2.3676(10) . ?
Au1 P2 2.3686(10) . ?
Au1 Cl3 2.4343(10) . ?
P1 C1 1.827(4) . ?
P1 C61 1.843(4) . ?
P1 C51 1.854(4) . ?
P3 C2 1.826(4) . ?
P3 C11 1.843(4) . ?
P3 C21 1.855(4) . ?
P4 C2 1.827(4) . ?
P4 C31 1.843(4) . ?
P4 C41 1.848(4) . ?
P2 C1 1.828(4) . ?
P2 C81 1.847(4) . ?
P2 C71 1.859(4) . ?
P1S F1S 1.583(4) . ?
P1S F2S 1.591(4) . ?
P1S F5S 1.598(4) . ?
P1S F4S 1.601(4) . ?
P1S F3S 1.604(4) . ?
P1S F6S 1.604(4) . ?
Cl2S C1S 1.773(10) . ?
Cl1S C1S 1.774(9) . ?
C51 C56 1.536(6) . ?
C51 C52 1.544(5) . ?
C52 C53 1.529(5) . ?
C21 C26 1.535(5) . ?
C21 C22 1.538(6) . ?
C61 C62 1.537(6) . ?
C61 C66 1.547(6) . ?
C16 C15 1.535(5) . ?
C16 C11 1.541(5) . ?
C82 C83 1.533(6) . ?
C82 C81 1.538(6) . ?
C11 C12 1.546(5) . ?
C44 C43 1.525(6) . ?
C44 C45 1.527(5) . ?
C41 C46 1.536(5) . ?
C41 C42 1.542(5) . ?
C13 C12 1.527(6) . ?
C13 C14 1.530(6) . ?
C42 C43 1.532(6) . ?
C81 C86 1.523(6) . ?
C54 C53 1.519(6) . ?
C54 C55 1.520(6) . ?
C26 C25 1.531(6) . ?
C45 C46 1.539(5) . ?
C55 C56 1.537(6) . ?
C24 C23 1.521(6) . ?
C24 C25 1.525(6) . ?
C15 C14 1.524(6) . ?
C22 C23 1.539(6) . ?
C72 C73 1.534(6) . ?
C72 C71 1.539(5) . ?
C66 C65 1.531(6) . ?
C71 C76 1.543(5) . ?
C62 C63 1.537(6) . ?
C31 C36 1.533(6) . ?
C31 C32 1.539(6) . ?
C76 C75 1.536(6) . ?
C32 C33 1.543(6) . ?
C73 C74 1.520(6) . ?
C86 C85 1.532(6) . ?
C36 C35 1.532(6) . ?
C63 C64 1.527(6) . ?
C65 C64 1.530(7) . ?
C75 C74 1.526(6) . ?
C34 C35 1.523(7) . ?
C34 C33 1.528(7) . ?
C83 C84 1.529(7) . ?
C84 C85 1.516(8) . ?
C3 O1 1.156(8) . ?
O1A C3A 1.145(17) . ?
